data_1559740
loop_
_publ_author_name
'Wang, Xiaoxuan'
'Qi, Chunxuan'
'Fu, Zhiyuan'
'Zhang, Haoke'
'Wang, Jianguo'
'Feng, Hai-Tao'
'Wang, Kai'
'Zou, Bo'
'Lam, Jacky W. Y.'
'Tang, Ben Zhong'

_publ_section_title
;
 A synergy between the push--pull electronic effect and twisted
 conformation for high-contrast mechanochromic AIEgens
;
_journal_issue 2
_journal_name_full 'Materials Horizons'
_journal_page_first 630
_journal_page_last 638
_journal_paper_doi 10.1039/D0MH01251C
_journal_volume 8
_journal_year 2021
_chemical_formula_moiety '2(F6 P), 4(H2 O), C38 H32 N2'
_chemical_formula_sum 'C38 H40 F12 N2 O4 P2'
_chemical_formula_weight 878.66
_space_group_crystal_system orthorhombic
_space_group_IT_number 52
_space_group_name_Hall '-P 2a 2bc'
_space_group_name_H-M_alt 'P n n a'
_atom_sites_solution_hydrogens mixed
_audit_creation_date 2018-11-29
_audit_creation_method
;
Olex2 1.2-beta
(compiled 2016.07.08 svn.r3312 for OlexSys, GUI svn.r5203)
;
_audit_update_record
;
2020-08-03 deposited with the CCDC.	2020-12-03 downloaded from the CCDC.
;
_cell_angle_alpha 90
_cell_angle_beta 90
_cell_angle_gamma 90
_cell_formula_units_Z 4
_cell_length_a 15.95929(17)
_cell_length_b 28.8471(3)
_cell_length_c 8.98775(9)
_cell_measurement_temperature 293(2)
_cell_volume 4137.77(7)
_computing_molecular_graphics 'Olex2 (Dolomanov et al., 2009)'
_computing_publication_material 'Olex2 (Dolomanov et al., 2009)'
_computing_structure_refinement 'ShelXL (Sheldrick, 2015)'
_diffrn_ambient_temperature 293(2)
_diffrn_measured_fraction_theta_full 0.999
_diffrn_measured_fraction_theta_max 0.987
_diffrn_radiation_type CuK\a
_diffrn_radiation_wavelength 1.54184
_diffrn_reflns_av_R_equivalents 0.0212
_diffrn_reflns_av_unetI/netI 0.0136
_diffrn_reflns_Laue_measured_fraction_full 0.999
_diffrn_reflns_Laue_measured_fraction_max 0.987
_diffrn_reflns_limit_h_max 19
_diffrn_reflns_limit_h_min -19
_diffrn_reflns_limit_k_max 35
_diffrn_reflns_limit_k_min -34
_diffrn_reflns_limit_l_max 11
_diffrn_reflns_limit_l_min -7
_diffrn_reflns_number 23065
_diffrn_reflns_point_group_measured_fraction_full 0.999
_diffrn_reflns_point_group_measured_fraction_max 0.987
_diffrn_reflns_theta_full 67.684
_diffrn_reflns_theta_max 73.876
_diffrn_reflns_theta_min 5.154
_exptl_absorpt_coefficient_mu 1.812
_exptl_crystal_density_diffrn 1.410
_exptl_crystal_F_000 1808
_refine_diff_density_max 0.637
_refine_diff_density_min -0.565
_refine_diff_density_rms 0.057
_refine_ls_extinction_method none
_refine_ls_goodness_of_fit_ref 1.056
_refine_ls_hydrogen_treatment constr
_refine_ls_matrix_type full
_refine_ls_number_parameters 274
_refine_ls_number_reflns 4140
_refine_ls_number_restraints 24
_refine_ls_restrained_S_all 1.060
_refine_ls_R_factor_all 0.0517
_refine_ls_R_factor_gt 0.0484
_refine_ls_shift/su_max 0.000
_refine_ls_shift/su_mean 0.000
_refine_ls_structure_factor_coef Fsqd
_refine_ls_weighting_details 'w=1/[\s^2^(Fo^2^)+(0.0689P)^2^+3.7938P] where P=(Fo^2^+2Fc^2^)/3'
_refine_ls_weighting_scheme calc
_refine_ls_wR_factor_gt 0.1339
_refine_ls_wR_factor_ref 0.1373
_reflns_Friedel_coverage 0.000
_reflns_number_gt 3783
_reflns_number_total 4140
_reflns_threshold_expression 'I > 2\s(I)'
_cod_data_source_file d0mh01251c2.cif
_cod_data_source_block htao21cult
_cod_depositor_comments 'Adding full bibliography for 1559739--1559741.cif.'
_cod_original_cell_volume 4137.78(7)
_cod_database_code 1559740
_shelx_space_group_comment
;
The symmetry employed for this shelxl refinement is uniquely defined
by the following loop, which should always be used as a source of
symmetry information in preference to the above space-group names.
They are only intended as comments.
;
_olex2_refinement_description
;
1. Fixed Uiso
 At 1.2 times of:
  All C(H) groups
 At 1.5 times of:
  All C(H,H,H) groups, All O(H,H) groups
2. Uiso/Uaniso restraints and constraints
Uanis(O4) \\sim Ueq, Uanis(O3) \\sim Ueq, Uanis(O2) \\sim Ueq, Uanis(O1) \\sim
Ueq: with sigma of 0.01 and sigma for terminal atoms of 0.02
3. Others
 Fixed Sof: O1(0.5) H1D(0.5) H1E(0.5) H2A(0.5) H2B(0.5) H3A(0.5) H3B(0.5)
 O4(0.5) H4A(0.5) H4B(0.5)
4.a Riding coordinates:
 O1(H1D,H1E), O2(H2A,H2B), O3(H3A,H3B), O4(H4A,H4B)
4.b Aromatic/amide H refined with riding coordinates:
 C2(H2), C3(H3), C5(H5), C6(H6), C8(H8), C9(H9), C11(H11), C12(H12), C16(H16),
 C17(H17), C18(H18), C19(H19), C20(H20)
4.c Idealised Me refined as rotating group:
 C1(H1A,H1B,H1C)
;
_shelx_shelxl_version_number 2014/7
_olex2_submission_special_instructions 'No special instructions were received'

loop_
_space_group_symop_operation_xyz
'x, y, z'
'-x+1/2, -y, z'
'x, -y+1/2, -z+1/2'
'-x+1/2, y+1/2, -z+1/2'
'-x, -y, -z'
'x-1/2, y, -z'
'-x, y-1/2, z-1/2'
'x-1/2, -y-1/2, z-1/2'

loop_
_atom_site_label
_atom_site_type_symbol
_atom_site_fract_x
_atom_site_fract_y
_atom_site_fract_z
_atom_site_U_iso_or_equiv
_atom_site_adp_type
_atom_site_occupancy
_atom_site_site_symmetry_order
_atom_site_calc_flag
_atom_site_refinement_flags_posn
_atom_site_refinement_flags_adp
_atom_site_refinement_flags_occupancy
_atom_site_disorder_assembly
_atom_site_disorder_group
P1 P 0.11157(3) 0.43816(2) -0.20570(5) 0.02792(16) Uani 1 1 d . . . . .
F1 F 0.17185(9) 0.43197(5) -0.06595(16) 0.0490(4) Uani 1 1 d . . . . .
F2 F 0.05064(8) 0.44586(5) -0.34570(14) 0.0426(3) Uani 1 1 d . . . . .
F3 F 0.18777(10) 0.43022(7) -0.31653(18) 0.0667(5) Uani 1 1 d . . . . .
F4 F 0.13231(10) 0.49285(5) -0.20713(15) 0.0466(4) Uani 1 1 d . . . . .
F5 F 0.03573(8) 0.44970(5) -0.09511(15) 0.0453(3) Uani 1 1 d . . . . .
F6 F 0.08904(13) 0.38539(5) -0.2042(2) 0.0678(5) Uani 1 1 d . . . . .
O1 O 0.1021(4) 0.2629(2) -0.2205(5) 0.0823(17) Uani 0.5 1 d . U . A -1
H1D H 0.0520 0.2680 -0.1929 0.123 Uiso 0.5 1 d R . . A -1
H1E H 0.1345 0.2643 -0.1456 0.123 Uiso 0.5 1 d R . . A -1
O2 O 0.1639(4) 0.2500 -0.2500 0.1155(18) Uani 1 2 d S TU P B 2
H2A H 0.2107 0.2376 -0.2719 0.173 Uiso 0.5 1 d R . . B 2
H2B H 0.1528 0.2449 -0.1590 0.173 Uiso 0.5 1 d R . . B 2
O3 O 0.4252(3) 0.2500 0.2500 0.1078(14) Uani 1 2 d S TU P C 1
H3A H 0.4287 0.2794 0.2518 0.162 Uiso 0.5 1 d R . . C 1
H3B H 0.4481 0.2398 0.1712 0.162 Uiso 0.5 1 d R . . C 1
O4 O 0.4963(4) 0.2676(3) 0.2972(7) 0.118(2) Uani 0.5 1 d . U . C -1
H4A H 0.5178 0.2921 0.2612 0.176 Uiso 0.5 1 d R . . C -1
H4B H 0.4741 0.2518 0.2276 0.176 Uiso 0.5 1 d R . . C -1
N5 N 0.38858(10) 0.50032(5) 0.28248(17) 0.0251(3) Uani 1 1 d . . . . .
C1 C 0.44044(13) 0.54291(7) 0.2809(2) 0.0321(4) Uani 1 1 d . . . . .
H1A H 0.4960 0.5355 0.2476 0.048 Uiso 1 1 calc GR . . . .
H1B H 0.4430 0.5557 0.3794 0.048 Uiso 1 1 calc GR . . . .
H1C H 0.4159 0.5652 0.2145 0.048 Uiso 1 1 calc GR . . . .
C2 C 0.36748(11) 0.48061(7) 0.1520(2) 0.0268(4) Uani 1 1 d . . . . .
H2 H 0.3837 0.4946 0.0633 0.032 Uiso 1 1 calc R . . . .
C3 C 0.32242(11) 0.44025(6) 0.1485(2) 0.0261(4) Uani 1 1 d . . . . .
H3 H 0.3081 0.4272 0.0573 0.031 Uiso 1 1 calc R . . . .
C4 C 0.29771(11) 0.41848(6) 0.2799(2) 0.0234(4) Uani 1 1 d . . . . .
C5 C 0.31961(12) 0.44033(7) 0.4134(2) 0.0292(4) Uani 1 1 d . . . . .
H5 H 0.3033 0.4274 0.5037 0.035 Uiso 1 1 calc R . . . .
C6 C 0.36507(12) 0.48072(7) 0.4118(2) 0.0303(4) Uani 1 1 d . . . . .
H6 H 0.3798 0.4947 0.5013 0.036 Uiso 1 1 calc R . . . .
C7 C 0.24965(11) 0.37483(6) 0.2763(2) 0.0242(4) Uani 1 1 d . . . . .
C8 C 0.26228(12) 0.34274(7) 0.1613(2) 0.0298(4) Uani 1 1 d . . . . .
H8 H 0.3020 0.3488 0.0881 0.036 Uiso 1 1 calc R . . . .
C9 C 0.21623(13) 0.30227(7) 0.1561(2) 0.0309(4) Uani 1 1 d . . . . .
H9 H 0.2271 0.2807 0.0818 0.037 Uiso 1 1 calc R . . . .
C10 C 0.15354(11) 0.29324(6) 0.2610(2) 0.0250(4) Uani 1 1 d . . . . .
C11 C 0.14178(11) 0.32480(6) 0.3764(2) 0.0255(4) Uani 1 1 d . . . . .
H11 H 0.1013 0.3190 0.4485 0.031 Uiso 1 1 calc R . . . .
C12 C 0.18967(11) 0.36471(6) 0.3852(2) 0.0254(4) Uani 1 1 d . . . . .
H12 H 0.1819 0.3850 0.4643 0.030 Uiso 1 1 calc R . . . .
C13 C 0.10276(17) 0.2500 0.2500 0.0261(5) Uani 1 2 d S T P . .
C14 C 0.01797(17) 0.2500 0.2500 0.0254(5) Uani 1 2 d S T P . .
C15 C -0.03214(11) 0.29350(6) 0.2388(2) 0.0253(4) Uani 1 1 d . . . . .
C16 C -0.01309(12) 0.32779(7) 0.1345(2) 0.0276(4) Uani 1 1 d . . . . .
H16 H 0.0323 0.3238 0.0710 0.033 Uiso 1 1 calc R . . . .
C17 C -0.06117(12) 0.36786(7) 0.1245(2) 0.0306(4) Uani 1 1 d . . . . .
H17 H -0.0473 0.3905 0.0551 0.037 Uiso 1 1 calc R . . . .
C18 C -0.12947(14) 0.37423(7) 0.2171(2) 0.0342(5) Uani 1 1 d . . . . .
H18 H -0.1612 0.4012 0.2111 0.041 Uiso 1 1 calc R . . . .
C19 C -0.15015(15) 0.33997(8) 0.3190(3) 0.0402(5) Uani 1 1 d . . . . .
H19 H -0.1966 0.3437 0.3802 0.048 Uiso 1 1 calc R . . . .
C20 C -0.10179(13) 0.30004(7) 0.3300(3) 0.0344(5) Uani 1 1 d . . . . .
H20 H -0.1161 0.2774 0.3992 0.041 Uiso 1 1 calc R . . . .

loop_
_atom_site_aniso_label
_atom_site_aniso_U_11
_atom_site_aniso_U_22
_atom_site_aniso_U_33
_atom_site_aniso_U_23
_atom_site_aniso_U_13
_atom_site_aniso_U_12
P1 0.0256(3) 0.0346(3) 0.0236(3) -0.00253(18) -0.00051(18) 0.00303(19)
F1 0.0463(8) 0.0612(9) 0.0397(7) -0.0090(6) -0.0164(6) 0.0211(6)
F2 0.0435(7) 0.0542(8) 0.0302(7) 0.0038(6) -0.0113(6) -0.0056(6)
F3 0.0390(8) 0.1135(15) 0.0477(9) -0.0384(9) 0.0092(7) 0.0056(8)
F4 0.0569(8) 0.0409(7) 0.0421(8) 0.0000(6) -0.0027(6) -0.0131(6)
F5 0.0332(7) 0.0658(9) 0.0369(7) 0.0040(6) 0.0083(5) 0.0021(6)
F6 0.0930(13) 0.0310(7) 0.0795(12) 0.0006(7) -0.0302(10) -0.0019(7)
O1 0.114(4) 0.097(5) 0.036(3) 0.009(2) 0.005(3) 0.000(3)
O2 0.171(5) 0.150(5) 0.0248(17) 0.011(2) 0.000 0.000
O3 0.130(4) 0.127(4) 0.066(2) -0.009(2) 0.000 0.000
O4 0.127(5) 0.154(6) 0.072(4) -0.028(3) -0.004(3) -0.032(5)
N5 0.0247(7) 0.0233(7) 0.0271(8) -0.0007(6) 0.0023(6) 0.0027(6)
C1 0.0354(10) 0.0246(9) 0.0363(11) -0.0014(8) 0.0061(8) -0.0030(8)
C2 0.0272(9) 0.0291(9) 0.0242(9) 0.0028(7) 0.0003(7) 0.0052(7)
C3 0.0255(9) 0.0301(9) 0.0227(9) -0.0008(7) -0.0019(7) 0.0025(7)
C4 0.0200(8) 0.0268(9) 0.0233(9) -0.0015(7) 0.0002(6) 0.0039(7)
C5 0.0317(10) 0.0335(10) 0.0224(9) -0.0005(7) 0.0034(8) -0.0051(8)
C6 0.0331(10) 0.0338(10) 0.0240(9) -0.0046(8) 0.0030(8) -0.0042(8)
C7 0.0217(8) 0.0281(9) 0.0229(9) -0.0009(7) -0.0016(7) 0.0016(7)
C8 0.0290(9) 0.0327(10) 0.0276(10) -0.0042(8) 0.0075(8) -0.0021(7)
C9 0.0333(10) 0.0308(9) 0.0285(10) -0.0071(8) 0.0056(8) -0.0006(8)
C10 0.0233(8) 0.0262(9) 0.0256(9) -0.0012(7) -0.0023(7) 0.0017(7)
C11 0.0230(8) 0.0308(9) 0.0226(9) -0.0001(7) 0.0011(7) 0.0004(7)
C12 0.0249(8) 0.0297(9) 0.0216(9) -0.0038(7) -0.0011(7) 0.0013(7)
C13 0.0273(13) 0.0279(13) 0.0232(12) -0.0019(10) 0.000 0.000
C14 0.0276(12) 0.0262(12) 0.0223(12) -0.0006(10) 0.000 0.000
C15 0.0250(9) 0.0239(9) 0.0269(9) -0.0015(7) -0.0017(7) -0.0015(7)
C16 0.0245(9) 0.0336(10) 0.0248(9) 0.0017(7) -0.0020(7) -0.0019(7)
C17 0.0325(10) 0.0286(9) 0.0306(10) 0.0049(8) -0.0077(8) -0.0045(8)
C18 0.0406(11) 0.0266(9) 0.0352(11) -0.0019(8) -0.0024(9) 0.0062(8)
C19 0.0426(12) 0.0367(11) 0.0412(12) 0.0005(9) 0.0137(10) 0.0095(9)
C20 0.0370(11) 0.0283(10) 0.0379(11) 0.0047(9) 0.0102(9) 0.0013(8)

loop_
_atom_type_symbol
_atom_type_description
_atom_type_scat_dispersion_real
_atom_type_scat_dispersion_imag
_atom_type_scat_source
C C 0.0181 0.0091 'International Tables Vol C Tables 4.2.6.8 and 6.1.1.4'
H H 0.0000 0.0000 'International Tables Vol C Tables 4.2.6.8 and 6.1.1.4'
F F 0.0727 0.0534 'International Tables Vol C Tables 4.2.6.8 and 6.1.1.4'
N N 0.0311 0.0180 'International Tables Vol C Tables 4.2.6.8 and 6.1.1.4'
O O 0.0492 0.0322 'International Tables Vol C Tables 4.2.6.8 and 6.1.1.4'
P P 0.2955 0.4335 'International Tables Vol C Tables 4.2.6.8 and 6.1.1.4'

loop_
_geom_angle_atom_site_label_1
_geom_angle_atom_site_label_2
_geom_angle_atom_site_label_3
_geom_angle
_geom_angle_site_symmetry_1
_geom_angle_site_symmetry_3
_geom_angle_publ_flag
F1 P1 F2 178.47(8) . . ?
F1 P1 F4 89.54(8) . . ?
F1 P1 F5 89.45(8) . . ?
F2 P1 F4 89.01(7) . . ?
F3 P1 F1 90.91(8) . . ?
F3 P1 F2 89.55(8) . . ?
F3 P1 F4 88.80(9) . . ?
F3 P1 F5 176.30(10) . . ?
F5 P1 F2 90.00(8) . . ?
F5 P1 F4 87.52(8) . . ?
F6 P1 F1 91.30(9) . . ?
F6 P1 F2 90.13(8) . . ?
F6 P1 F3 92.36(11) . . ?
F6 P1 F4 178.56(10) . . ?
F6 P1 F5 91.32(10) . . ?
H1D O1 H1E 109.5 . . ?
H2A O2 H2B 109.5 . . ?
H3A O3 H3B 109.5 . . ?
O4 O3 H3A 63.4 . . ?
O4 O3 H3B 91.8 . . ?
O3 O4 H4A 123.2 . . ?
O3 O4 H4B 36.5 . . ?
H4A O4 H4B 109.5 . . ?
C2 N5 C1 118.79(16) . . ?
C2 N5 C6 120.35(17) . . ?
C6 N5 C1 120.83(16) . . ?
N5 C1 H1A 109.5 . . ?
N5 C1 H1B 109.5 . . ?
N5 C1 H1C 109.5 . . ?
H1A C1 H1B 109.5 . . ?
H1A C1 H1C 109.5 . . ?
H1B C1 H1C 109.5 . . ?
N5 C2 H2 119.6 . . ?
N5 C2 C3 120.75(18) . . ?
C3 C2 H2 119.6 . . ?
C2 C3 H3 119.6 . . ?
C2 C3 C4 120.77(18) . . ?
C4 C3 H3 119.6 . . ?
C3 C4 C5 116.91(17) . . ?
C3 C4 C7 120.86(16) . . ?
C5 C4 C7 122.23(16) . . ?
C4 C5 H5 119.8 . . ?
C6 C5 C4 120.36(18) . . ?
C6 C5 H5 119.8 . . ?
N5 C6 C5 120.85(18) . . ?
N5 C6 H6 119.6 . . ?
C5 C6 H6 119.6 . . ?
C8 C7 C4 120.35(17) . . ?
C12 C7 C4 121.22(16) . . ?
C12 C7 C8 118.43(17) . . ?
C7 C8 H8 119.8 . . ?
C9 C8 C7 120.46(18) . . ?
C9 C8 H8 119.8 . . ?
C8 C9 H9 119.5 . . ?
C8 C9 C10 121.02(18) . . ?
C10 C9 H9 119.5 . . ?
C9 C10 C13 120.00(16) . . ?
C11 C10 C9 118.45(17) . . ?
C11 C10 C13 121.52(16) . . ?
C10 C11 H11 119.6 . . ?
C12 C11 C10 120.76(17) . . ?
C12 C11 H11 119.6 . . ?
C7 C12 H12 119.6 . . ?
C11 C12 C7 120.75(17) . . ?
C11 C12 H12 119.6 . . ?
C10 C13 C10 114.1(2) . 3 ?
C14 C13 C10 122.93(11) . . ?
C14 C13 C10 122.93(11) . 3 ?
C13 C14 C15 122.42(11) . . ?
C13 C14 C15 122.42(11) . 3 ?
C15 C14 C15 115.2(2) . 3 ?
C16 C15 C14 121.64(16) . . ?
C20 C15 C14 120.11(17) . . ?
C20 C15 C16 118.21(17) . . ?
C15 C16 H16 119.6 . . ?
C17 C16 C15 120.82(18) . . ?
C17 C16 H16 119.6 . . ?
C16 C17 H17 119.8 . . ?
C18 C17 C16 120.40(18) . . ?
C18 C17 H17 119.8 . . ?
C17 C18 H18 120.3 . . ?
C17 C18 C19 119.34(19) . . ?
C19 C18 H18 120.3 . . ?
C18 C19 H19 119.8 . . ?
C18 C19 C20 120.4(2) . . ?
C20 C19 H19 119.8 . . ?
C15 C20 H20 119.6 . . ?
C19 C20 C15 120.85(19) . . ?
C19 C20 H20 119.6 . . ?

loop_
_geom_bond_atom_site_label_1
_geom_bond_atom_site_label_2
_geom_bond_distance
_geom_bond_site_symmetry_2
_geom_bond_publ_flag
P1 F1 1.5922(13) . ?
P1 F2 1.6056(13) . ?
P1 F3 1.5885(15) . ?
P1 F4 1.6120(14) . ?
P1 F5 1.6012(13) . ?
P1 F6 1.5643(15) . ?
O1 H1D 0.8502 . ?
O1 H1E 0.8501 . ?
O2 H2A 0.8498 . ?
O2 H2B 0.8498 . ?
O3 H3A 0.8500 . ?
O3 H3B 0.8498 . ?
O3 O4 1.313(7) . ?
O4 H4A 0.8501 . ?
O4 H4B 0.8500 . ?
N5 C1 1.482(2) . ?
N5 C2 1.346(3) . ?
N5 C6 1.346(3) . ?
C1 H1A 0.9600 . ?
C1 H1B 0.9600 . ?
C1 H1C 0.9600 . ?
C2 H2 0.9300 . ?
C2 C3 1.369(3) . ?
C3 H3 0.9300 . ?
C3 C4 1.395(3) . ?
C4 C5 1.400(3) . ?
C4 C7 1.475(3) . ?
C5 H5 0.9300 . ?
C5 C6 1.373(3) . ?
C6 H6 0.9300 . ?
C7 C8 1.402(3) . ?
C7 C12 1.400(3) . ?
C8 H8 0.9300 . ?
C8 C9 1.380(3) . ?
C9 H9 0.9300 . ?
C9 C10 1.399(3) . ?
C10 C11 1.393(3) . ?
C10 C13 1.491(2) . ?
C11 H11 0.9300 . ?
C11 C12 1.384(3) . ?
C12 H12 0.9300 . ?
C13 C10 1.491(2) 3 ?
C13 C14 1.353(4) . ?
C14 C15 1.491(2) . ?
C14 C15 1.492(2) 3 ?
C15 C16 1.396(3) . ?
C15 C20 1.394(3) . ?
C16 H16 0.9300 . ?
C16 C17 1.390(3) . ?
C17 H17 0.9300 . ?
C17 C18 1.384(3) . ?
C18 H18 0.9300 . ?
C18 C19 1.387(3) . ?
C19 H19 0.9300 . ?
C19 C20 1.390(3) . ?
C20 H20 0.9300 . ?

loop_
_geom_torsion_atom_site_label_1
_geom_torsion_atom_site_label_2
_geom_torsion_atom_site_label_3
_geom_torsion_atom_site_label_4
_geom_torsion
_geom_torsion_site_symmetry_1
_geom_torsion_site_symmetry_2
_geom_torsion_site_symmetry_3
_geom_torsion_site_symmetry_4
_geom_torsion_publ_flag
N5 C2 C3 C4 -0.4(3) . . . . ?
C1 N5 C2 C3 177.45(17) . . . . ?
C1 N5 C6 C5 -177.61(18) . . . . ?
C2 N5 C6 C5 0.3(3) . . . . ?
C2 C3 C4 C5 1.3(3) . . . . ?
C2 C3 C4 C7 -179.58(16) . . . . ?
C3 C4 C5 C6 -1.5(3) . . . . ?
C3 C4 C7 C8 32.2(3) . . . . ?
C3 C4 C7 C12 -146.69(18) . . . . ?
C4 C5 C6 N5 0.8(3) . . . . ?
C4 C7 C8 C9 -178.75(18) . . . . ?
C4 C7 C12 C11 176.56(17) . . . . ?
C5 C4 C7 C8 -148.72(19) . . . . ?
C5 C4 C7 C12 32.4(3) . . . . ?
C6 N5 C2 C3 -0.5(3) . . . . ?
C7 C4 C5 C6 179.40(18) . . . . ?
C7 C8 C9 C10 2.9(3) . . . . ?
C8 C7 C12 C11 -2.4(3) . . . . ?
C8 C9 C10 C11 -3.7(3) . . . . ?
C8 C9 C10 C13 177.97(18) . . . . ?
C9 C10 C11 C12 1.5(3) . . . . ?
C9 C10 C13 C10 52.40(15) . . . 3 ?
C9 C10 C13 C14 -127.60(15) . . . . ?
C10 C11 C12 C7 1.5(3) . . . . ?
C10 C13 C14 C15 9.10(13) . . . . ?
C10 C13 C14 C15 9.10(13) 3 . . 3 ?
C10 C13 C14 C15 -170.90(13) 3 . . . ?
C10 C13 C14 C15 -170.90(13) . . . 3 ?
C11 C10 C13 C10 -125.83(19) . . . 3 ?
C11 C10 C13 C14 54.17(19) . . . . ?
C12 C7 C8 C9 0.2(3) . . . . ?
C13 C10 C11 C12 179.80(17) . . . . ?
C13 C14 C15 C16 46.02(19) . . . . ?
C13 C14 C15 C20 -136.36(15) . . . . ?
C14 C15 C16 C17 179.19(17) . . . . ?
C14 C15 C20 C19 -178.7(2) . . . . ?
C15 C14 C15 C16 -133.98(19) 3 . . . ?
C15 C14 C15 C20 43.64(15) 3 . . . ?
C15 C16 C17 C18 -0.7(3) . . . . ?
C16 C15 C20 C19 -1.0(3) . . . . ?
C16 C17 C18 C19 -0.7(3) . . . . ?
C17 C18 C19 C20 1.3(4) . . . . ?
C18 C19 C20 C15 -0.4(4) . . . . ?
C20 C15 C16 C17 1.5(3) . . . . ?
